data_1513017
loop_
_publ_author_name
'Yuan-Yuan Gao'
'Ming-Fang Yang'
'Ning Han, Yue Ma'
'Ya-Li Wang'
'Yu-Zhang Tong'
'Qing-Lun Wang'
'Li-Cun Li'
'Dai-Zheng Liao'

_publ_section_title
;
 Synthesis, crystal structures and magneto-structural correlations study
 of three 3d metal-radical heterospin complexes
;
_journal_name_full
;
Inorganica Chimica Acta
;
_journal_page_first 32
_journal_page_last 37
_journal_paper_doi 10.1016/j.ica.2012.11.013
_journal_volume 397
_journal_year 2013
_chemical_formula_sum 'C31 H37 Cu N7 O10'
_chemical_formula_weight 731.22
_space_group_IT_number 33
_symmetry_cell_setting orthorhombic
_symmetry_space_group_name_Hall 'P 2c -2n'
_symmetry_space_group_name_H-M 'P n a 21'
_atom_sites_solution_hydrogens geom
_atom_sites_solution_primary direct
_atom_sites_solution_secondary difmap
_cell_angle_alpha 90.00
_cell_angle_beta 90.00
_cell_angle_gamma 90.00
_cell_formula_units_Z 4
_cell_length_a 13.2675(19)
_cell_length_b 10.2369(14)
_cell_length_c 24.371(4)
_cell_measurement_reflns_used 5560
_cell_measurement_temperature 293(2)
_cell_measurement_theta_max 23.05
_cell_measurement_theta_min 2.16
_cell_volume 3310.0(9)
_computing_cell_refinement 'Bruker SMART APEX II'
_computing_data_collection 'Bruker SMART APEX II'
_computing_data_reduction 'Bruker SAINT'
_computing_molecular_graphics 'Bruker SHELXTL'
_computing_publication_material 'Bruker SHELXTL'
_computing_structure_refinement 'SHELXL-97 (Sheldrick, 1997)'
_computing_structure_solution 'SHELXS-97 (Sheldrick, 1990)'
_diffrn_ambient_temperature 293(2)
_diffrn_measured_fraction_theta_full 1.000
_diffrn_measured_fraction_theta_max 1.000
_diffrn_measurement_device_type 'APEX II CCD area detector'
_diffrn_measurement_method 'phi and omega scans'
_diffrn_radiation_monochromator graphite
_diffrn_radiation_source 'fine-focus sealed tube'
_diffrn_radiation_type MoK\a
_diffrn_radiation_wavelength 0.71073
_diffrn_reflns_av_R_equivalents 0.0256
_diffrn_reflns_av_sigmaI/netI 0.0460
_diffrn_reflns_limit_h_max 15
_diffrn_reflns_limit_h_min -15
_diffrn_reflns_limit_k_max 12
_diffrn_reflns_limit_k_min -8
_diffrn_reflns_limit_l_max 27
_diffrn_reflns_limit_l_min -29
_diffrn_reflns_number 16926
_diffrn_reflns_theta_full 25.03
_diffrn_reflns_theta_max 25.03
_diffrn_reflns_theta_min 1.67
_exptl_absorpt_coefficient_mu 0.728
_exptl_absorpt_correction_T_max 0.865
_exptl_absorpt_correction_T_min 0.797
_exptl_absorpt_correction_type multi-scan
_exptl_absorpt_process_details SADABS
_exptl_crystal_colour GREEN
_exptl_crystal_density_diffrn 1.467
_exptl_crystal_density_method 'not measured'
_exptl_crystal_description BLOCK
_exptl_crystal_F_000 1524
_exptl_crystal_size_max 0.32
_exptl_crystal_size_mid 0.26
_exptl_crystal_size_min 0.20
_refine_diff_density_max 0.829
_refine_diff_density_min -0.430
_refine_diff_density_rms 0.074
_refine_ls_abs_structure_details 'Flack H D (1983), Acta Cryst. A39, 876-881'
_refine_ls_abs_structure_Flack -0.014(16)
_refine_ls_extinction_method none
_refine_ls_goodness_of_fit_ref 1.056
_refine_ls_hydrogen_treatment constr
_refine_ls_matrix_type full
_refine_ls_number_parameters 449
_refine_ls_number_reflns 5618
_refine_ls_number_restraints 34
_refine_ls_restrained_S_all 1.110
_refine_ls_R_factor_all 0.0501
_refine_ls_R_factor_gt 0.0452
_refine_ls_shift/su_max 0.023
_refine_ls_shift/su_mean 0.001
_refine_ls_structure_factor_coef Fsqd
_refine_ls_weighting_details 'calc w=1/[\s^2^(Fo^2^)+(0.0801P)^2^+2.3767P] where P=(Fo^2^+2Fc^2^)/3'
_refine_ls_weighting_scheme calc
_refine_ls_wR_factor_gt 0.1243
_refine_ls_wR_factor_ref 0.1283
_reflns_number_gt 5117
_reflns_number_total 5618
_reflns_threshold_expression >2sigma(I)
_cod_data_source_file ICA-2013-397-32-37-1.cif
_cod_data_source_block 51128d
_cod_depositor_comments
;
The following automatic conversions were performed:

'_exptl_absorpt_correction_type' value 'MULTI-SCAN' changed to
'multi-scan' according to the built-in table from CIF Core dictionary
named 'cif_core.dic' version 2.4.1 from 2010-06-29.

Automatic conversion script
Id: cif_fix_values 1891 2012-01-12 08:04:46Z andrius 
;
_cod_original_cell_volume 3310.0(8)
_cod_original_sg_symbol_H-M Pna2(1)
_cod_database_code 1513017

loop_
_symmetry_equiv_pos_as_xyz
'x, y, z'
'-x, -y, z+1/2'
'x+1/2, -y+1/2, z'
'-x+1/2, y+1/2, z+1/2'

loop_
_atom_site_label
_atom_site_type_symbol
_atom_site_fract_x
_atom_site_fract_y
_atom_site_fract_z
_atom_site_U_iso_or_equiv
_atom_site_adp_type
_atom_site_occupancy
_atom_site_symmetry_multiplicity
_atom_site_calc_flag
_atom_site_refinement_flags
Cu1 Cu 0.45776(3) 0.30968(4) 0.91712(2) 0.02316(15) Uani 1 1 d .
O1 O 0.4609(6) 0.1733(13) 1.1996(3) 0.194(6) Uani 1 1 d .
O2 O 0.7832(4) 0.1359(8) 1.1355(2) 0.114(3) Uani 1 1 d .
O3 O 0.3874(4) 0.4810(6) 0.6363(2) 0.0889(18) Uani 1 1 d .
O4 O 0.1129(3) 0.2544(7) 0.70212(19) 0.0798(15) Uani 1 1 d .
O5 O 0.3061(2) 0.4082(3) 0.95219(13) 0.0301(7) Uani 1 1 d .
O6 O 0.2384(2) 0.6045(3) 0.9446(2) 0.0574(12) Uani 1 1 d .
O7 O 0.5468(2) 0.8948(3) 0.93714(17) 0.0418(10) Uani 1 1 d .
H7 H 0.6079 0.9065 0.9393 0.063 Uiso 1 1 calc R
O8 O 0.7470(2) 0.4828(3) 0.89537(16) 0.0426(9) Uani 1 1 d .
O9 O 0.6249(2) 0.3326(3) 0.88837(14) 0.0317(7) Uani 1 1 d .
O10 O 0.4232(2) 0.1215(3) 0.90798(17) 0.0436(9) Uani 1 1 d D
H10A H 0.3673 0.0899 0.8973 0.065 Uiso 1 1 d RD
H10B H 0.4458 0.0915 0.9384 0.065 Uiso 1 1 d RD
N1 N 0.5110(3) 0.2714(3) 0.99349(15) 0.0291(8) Uani 1 1 d .
N2 N 0.7103(4) 0.1441(6) 1.1677(2) 0.0572(13) Uani 1 1 d .
N3 N 0.5589(5) 0.1696(8) 1.1979(3) 0.098(3) Uani 1 1 d .
N4 N 0.3974(3) 0.3377(4) 0.84123(15) 0.0304(8) Uani 1 1 d .
N5 N 0.3059(3) 0.4167(5) 0.63828(18) 0.0497(11) Uani 1 1 d .
N6 N 0.1757(4) 0.3124(5) 0.66937(19) 0.0447(11) Uani 1 1 d .
N7 N 0.4867(2) 0.5026(3) 0.92253(16) 0.0221(7) Uani 1 1 d .
C1 C 0.6321(4) 0.1686(5) 1.0518(2) 0.0379(11) Uani 1 1 d .
H1 H 0.6907 0.1194 1.0551 0.045 Uiso 1 1 calc R
C2 C 0.5952(4) 0.2015(4) 1.0009(2) 0.0336(10) Uani 1 1 d .
H2 H 0.6306 0.1738 0.9700 0.040 Uiso 1 1 calc R
C3 C 0.4626(4) 0.3117(5) 1.0392(3) 0.0379(14) Uani 1 1 d .
H3 H 0.4051 0.3627 1.0351 0.045 Uiso 1 1 calc R
C4 C 0.4935(4) 0.2817(5) 1.0915(2) 0.0440(12) Uani 1 1 d .
H4 H 0.4566 0.3093 1.1217 0.053 Uiso 1 1 calc R
C5 C 0.5810(4) 0.2095(5) 1.0982(2) 0.0410(12) Uani 1 1 d .
C6 C 0.6167(5) 0.1783(5) 1.1539(2) 0.0457(13) Uani 1 1 d .
C7 C 0.6129(7) 0.1141(10) 1.2469(3) 0.093(3) Uani 1 1 d .
C8 C 0.6015(9) -0.0359(9) 1.2452(5) 0.123(4) Uani 1 1 d .
H8A H 0.6409 -0.0704 1.2155 0.184 Uiso 1 1 calc R
H8B H 0.5319 -0.0581 1.2397 0.184 Uiso 1 1 calc R
H8C H 0.6246 -0.0725 1.2792 0.184 Uiso 1 1 calc R
C9 C 0.5723(8) 0.1695(10) 1.2979(3) 0.095(3) Uani 1 1 d .
H9C H 0.6116 0.1393 1.3285 0.142 Uiso 1 1 calc R
H9A H 0.5036 0.1423 1.3024 0.142 Uiso 1 1 calc R
H9B H 0.5752 0.2631 1.2962 0.142 Uiso 1 1 calc R
C10 C 0.7175(6) 0.1422(9) 1.2296(3) 0.077(2) Uani 1 1 d .
C11 C 0.8052(6) 0.0624(10) 1.2465(3) 0.088(3) Uani 1 1 d .
H11C H 0.8068 0.0557 1.2857 0.132 Uiso 1 1 calc R
H11B H 0.8661 0.1032 1.2338 0.132 Uiso 1 1 calc R
H11A H 0.7997 -0.0233 1.2308 0.132 Uiso 1 1 calc R
C12 C 0.7391(10) 0.2957(10) 1.2490(5) 0.117(4) Uani 1 1 d U
H12A H 0.6875 0.3515 1.2344 0.175 Uiso 1 1 calc R
H12B H 0.8036 0.3233 1.2353 0.175 Uiso 1 1 calc R
H12C H 0.7388 0.3008 1.2883 0.175 Uiso 1 1 calc R
C13 C 0.2508(4) 0.3399(5) 0.7851(2) 0.0376(11) Uani 1 1 d .
H13 H 0.1811 0.3329 0.7826 0.045 Uiso 1 1 calc R
C14 C 0.2973(3) 0.3278(5) 0.8342(2) 0.0337(10) Uani 1 1 d .
H14 H 0.2576 0.3117 0.8650 0.040 Uiso 1 1 calc R
C15 C 0.4529(3) 0.3599(6) 0.7968(2) 0.0346(12) Uani 1 1 d .
H15 H 0.5225 0.3652 0.8008 0.042 Uiso 1 1 calc R
C16 C 0.4122(4) 0.3755(5) 0.7447(2) 0.0379(11) Uani 1 1 d .
H16 H 0.4535 0.3939 0.7149 0.045 Uiso 1 1 calc R
C17 C 0.3089(3) 0.3632(5) 0.73799(19) 0.0332(10) Uani 1 1 d .
C18 C 0.2635(4) 0.3651(5) 0.6837(2) 0.0390(11) Uani 1 1 d .
C19 C 0.2424(5) 0.3929(8) 0.5880(2) 0.0588(17) Uani 1 1 d .
C20 C 0.3045(11) 0.3257(15) 0.5504(7) 0.174(6) Uani 1 1 d U
H20A H 0.2733 0.3260 0.5149 0.260 Uiso 1 1 calc R
H20B H 0.3136 0.2372 0.5625 0.260 Uiso 1 1 calc R
H20C H 0.3689 0.3683 0.5483 0.260 Uiso 1 1 calc R
C21 C 0.2051(11) 0.5403(14) 0.5765(7) 0.170(6) Uani 1 1 d U
H21B H 0.2632 0.5962 0.5772 0.255 Uiso 1 1 d R
H21C H 0.1558 0.5722 0.6021 0.255 Uiso 1 1 d R
H21A H 0.1768 0.5395 0.5403 0.255 Uiso 1 1 d R
C22 C 0.1546(5) 0.3171(7) 0.6088(3) 0.0601(17) Uani 1 1 d .
C23 C 0.0557(9) 0.3662(18) 0.6014(6) 0.159(5) Uani 1 1 d U
H23C H 0.0547 0.4507 0.6185 0.239 Uiso 1 1 d R
H23B H 0.0047 0.3119 0.6176 0.239 Uiso 1 1 d R
H23A H 0.0427 0.3754 0.5628 0.239 Uiso 1 1 d R
C24 C 0.1536(14) 0.1723(13) 0.5906(6) 0.162(5) Uani 1 1 d U
H24C H 0.1162 0.1215 0.6168 0.243 Uiso 1 1 calc R
H24B H 0.2215 0.1403 0.5887 0.243 Uiso 1 1 calc R
H24A H 0.1224 0.1652 0.5552 0.243 Uiso 1 1 calc R
C25 C 0.6578(3) 0.4440(4) 0.89751(17) 0.0256(9) Uani 1 1 d .
C26 C 0.5798(3) 0.5470(3) 0.91234(19) 0.0218(7) Uani 1 1 d .
C27 C 0.6033(3) 0.6780(3) 0.9171(3) 0.0277(8) Uani 1 1 d .
H27 H 0.6692 0.7064 0.9117 0.033 Uiso 1 1 calc R
C28 C 0.5281(3) 0.7668(4) 0.92981(17) 0.0271(10) Uani 1 1 d .
C29 C 0.4305(3) 0.7204(4) 0.93757(18) 0.0274(9) Uani 1 1 d .
H29 H 0.3780 0.7779 0.9450 0.033 Uiso 1 1 calc R
C30 C 0.4129(3) 0.5880(4) 0.93414(15) 0.0217(8) Uani 1 1 d .
C31 C 0.3104(3) 0.5278(4) 0.94460(19) 0.0266(9) Uani 1 1 d .

loop_
_atom_site_aniso_label
_atom_site_aniso_U_11
_atom_site_aniso_U_22
_atom_site_aniso_U_33
_atom_site_aniso_U_23
_atom_site_aniso_U_13
_atom_site_aniso_U_12
Cu1 0.0229(2) 0.0192(2) 0.0274(3) 0.0008(2) -0.0016(3) -0.00106(16)
O1 0.105(6) 0.397(17) 0.081(5) 0.090(7) 0.042(4) 0.125(8)
O2 0.043(3) 0.243(8) 0.057(3) 0.029(4) -0.001(2) 0.028(4)
O3 0.075(3) 0.139(5) 0.053(3) 0.033(3) -0.010(2) -0.058(3)
O4 0.055(3) 0.138(5) 0.046(3) 0.009(3) -0.005(2) -0.045(3)
O5 0.0238(14) 0.0252(15) 0.0413(18) 0.0055(13) 0.0037(12) -0.0022(12)
O6 0.0167(14) 0.0283(17) 0.127(4) 0.005(2) 0.0082(18) 0.0040(13)
O7 0.0215(14) 0.0200(15) 0.084(3) -0.0040(15) -0.0026(16) -0.0012(11)
O8 0.0212(14) 0.0339(17) 0.073(2) -0.0026(15) 0.0061(14) 0.0015(13)
O9 0.0285(15) 0.0255(16) 0.0410(18) -0.0049(13) 0.0077(14) 0.0022(12)
O10 0.0346(15) 0.0248(14) 0.071(3) -0.0004(16) -0.0179(18) -0.0046(13)
N1 0.0275(18) 0.0254(18) 0.034(2) 0.0028(15) 0.0025(15) 0.0021(15)
N2 0.040(3) 0.091(4) 0.040(3) 0.011(3) -0.002(2) 0.011(3)
N3 0.081(4) 0.173(7) 0.041(3) 0.037(4) 0.018(3) 0.082(5)
N4 0.0317(19) 0.0238(18) 0.036(2) 0.0000(15) -0.0024(16) -0.0056(15)
N5 0.047(2) 0.068(3) 0.034(2) 0.008(2) -0.0002(19) -0.007(2)
N6 0.033(2) 0.074(3) 0.027(2) 0.008(2) -0.0003(19) -0.009(2)
N7 0.0183(13) 0.0216(14) 0.0264(18) -0.0009(15) -0.0031(15) 0.0016(11)
C1 0.034(2) 0.044(3) 0.035(3) 0.009(2) 0.003(2) 0.010(2)
C2 0.032(2) 0.038(2) 0.031(2) 0.0008(18) 0.0041(19) 0.0070(19)
C3 0.036(3) 0.041(3) 0.036(3) 0.008(2) 0.005(2) 0.013(2)
C4 0.046(3) 0.053(3) 0.033(3) 0.003(2) 0.006(2) 0.013(2)
C5 0.043(3) 0.048(3) 0.032(3) 0.009(2) 0.004(2) 0.005(2)
C6 0.051(3) 0.055(3) 0.032(3) 0.010(2) 0.002(2) 0.018(3)
C7 0.101(6) 0.135(8) 0.042(4) 0.032(4) 0.004(4) 0.047(6)
C8 0.166(10) 0.079(6) 0.123(9) 0.049(6) -0.048(8) -0.037(6)
C9 0.110(7) 0.132(8) 0.042(4) -0.002(4) 0.011(4) 0.027(6)
C10 0.067(4) 0.125(7) 0.040(4) 0.020(4) -0.014(3) 0.011(5)
C11 0.082(5) 0.130(7) 0.053(4) 0.029(4) -0.003(4) 0.043(5)
C12 0.140(7) 0.091(6) 0.120(7) 0.007(5) -0.035(6) -0.039(5)
C13 0.028(2) 0.056(3) 0.029(3) -0.001(2) 0.0024(19) -0.010(2)
C14 0.029(2) 0.041(3) 0.031(2) -0.0014(19) 0.0039(19) -0.0085(19)
C15 0.025(2) 0.044(3) 0.035(3) -0.003(2) 0.0040(19) -0.002(2)
C16 0.034(2) 0.049(3) 0.031(2) 0.001(2) 0.005(2) -0.004(2)
C17 0.034(2) 0.035(2) 0.031(2) 0.0020(19) 0.000(2) -0.0027(19)
C18 0.041(3) 0.047(3) 0.029(3) 0.001(2) 0.002(2) -0.008(2)
C19 0.052(3) 0.095(5) 0.029(3) 0.017(3) -0.006(3) -0.013(3)
C20 0.138(9) 0.245(10) 0.138(9) -0.079(8) -0.011(7) -0.029(8)
C21 0.177(9) 0.137(8) 0.196(10) 0.072(7) -0.073(8) -0.019(7)
C22 0.056(4) 0.084(5) 0.040(3) 0.004(3) -0.015(3) -0.010(3)
C23 0.110(7) 0.239(10) 0.129(8) 0.048(8) -0.011(6) 0.010(7)
C24 0.240(11) 0.130(8) 0.116(8) -0.020(6) 0.011(8) -0.066(7)
C25 0.0220(19) 0.027(2) 0.028(2) 0.0034(15) 0.0049(15) 0.0035(17)
C26 0.0186(15) 0.0224(17) 0.024(2) 0.0028(18) 0.0008(18) 0.0000(14)
C27 0.0179(16) 0.0256(18) 0.039(2) 0.001(2) -0.001(3) -0.0021(13)
C28 0.0238(18) 0.0193(19) 0.038(3) -0.0009(16) -0.0042(16) -0.0011(15)
C29 0.0211(18) 0.0231(19) 0.038(2) -0.0024(16) -0.0016(17) 0.0018(16)
C30 0.0172(17) 0.0241(19) 0.024(2) 0.0013(14) -0.0010(14) 0.0014(15)
C31 0.0183(18) 0.026(2) 0.035(2) -0.0003(18) 0.0018(17) -0.0012(17)

loop_
_atom_type_symbol
_atom_type_description
_atom_type_scat_dispersion_real
_atom_type_scat_dispersion_imag
_atom_type_scat_source
C C 0.0033 0.0016 'International Tables Vol C Tables 4.2.6.8 and 6.1.1.4'
H H 0.0000 0.0000 'International Tables Vol C Tables 4.2.6.8 and 6.1.1.4'
N N 0.0061 0.0033 'International Tables Vol C Tables 4.2.6.8 and 6.1.1.4'
O O 0.0106 0.0060 'International Tables Vol C Tables 4.2.6.8 and 6.1.1.4'
Cu Cu 0.3201 1.2651 'International Tables Vol C Tables 4.2.6.8 and 6.1.1.4'

loop_
_geom_angle_atom_site_label_1
_geom_angle_atom_site_label_2
_geom_angle_atom_site_label_3
_geom_angle
O10 Cu1 N7 176.44(15)
O10 Cu1 N1 89.76(16)
N7 Cu1 N1 93.60(15)
O10 Cu1 N4 86.80(15)
N7 Cu1 N4 89.79(15)
N1 Cu1 N4 175.99(15)
O10 Cu1 O9 106.36(12)
N7 Cu1 O9 74.97(11)
N1 Cu1 O9 87.96(14)
N4 Cu1 O9 95.00(14)
O10 Cu1 O5 104.63(12)
N7 Cu1 O5 74.08(11)
N1 Cu1 O5 92.63(13)
N4 Cu1 O5 86.24(13)
O9 Cu1 O5 149.02(10)
C31 O5 Cu1 108.8(2)
C28 O7 H7 109.5
C25 O9 Cu1 111.8(2)
Cu1 O10 H10A 127.1
Cu1 O10 H10B 99.8
H10A O10 H10B 115.6
C2 N1 C3 116.7(4)
C2 N1 Cu1 121.1(3)
C3 N1 Cu1 122.2(3)
O2 N2 C6 125.4(5)
O2 N2 C10 125.3(6)
C6 N2 C10 108.3(5)
O1 N3 C6 127.1(7)
O1 N3 C7 117.4(7)
C6 N3 C7 113.2(6)
C15 N4 C14 117.2(4)
C15 N4 Cu1 123.1(3)
C14 N4 Cu1 119.6(3)
O3 N5 C18 126.1(5)
O3 N5 C19 122.1(4)
C18 N5 C19 111.8(4)
O4 N6 C18 125.9(5)
O4 N6 C22 120.0(5)
C18 N6 C22 114.1(5)
C26 N7 C30 119.4(3)
C26 N7 Cu1 119.7(2)
C30 N7 Cu1 120.8(2)
C2 C1 C5 119.3(5)
C2 C1 H1 120.4
C5 C1 H1 120.4
N1 C2 C1 123.2(4)
N1 C2 H2 118.4
C1 C2 H2 118.4
N1 C3 C4 123.7(5)
N1 C3 H3 118.1
C4 C3 H3 118.1
C3 C4 C5 118.7(5)
C3 C4 H4 120.7
C5 C4 H4 120.7
C1 C5 C4 118.4(5)
C1 C5 C6 121.9(5)
C4 C5 C6 119.6(5)
N3 C6 N2 108.5(5)
N3 C6 C5 125.2(6)
N2 C6 C5 126.1(5)
C9 C7 C10 120.7(9)
C9 C7 N3 110.6(7)
C10 C7 N3 98.4(6)
C9 C7 C8 111.8(8)
C10 C7 C8 106.1(8)
N3 C7 C8 107.9(8)
C7 C8 H8A 109.5
C7 C8 H8B 109.5
H8A C8 H8B 109.5
C7 C8 H8C 109.5
H8A C8 H8C 109.5
H8B C8 H8C 109.5
C7 C9 H9C 109.5
C7 C9 H9A 109.5
H9C C9 H9A 109.5
C7 C9 H9B 109.5
H9C C9 H9B 109.5
H9A C9 H9B 109.5
C7 C10 C11 123.5(7)
C7 C10 N2 103.2(6)
C11 C10 N2 109.5(6)
C7 C10 C12 105.4(8)
C11 C10 C12 107.8(8)
N2 C10 C12 106.3(6)
C10 C11 H11C 109.5
C10 C11 H11B 109.5
H11C C11 H11B 109.5
C10 C11 H11A 109.5
H11C C11 H11A 109.5
H11B C11 H11A 109.5
C10 C12 H12A 109.5
C10 C12 H12B 109.5
H12A C12 H12B 109.5
C10 C12 H12C 109.5
H12A C12 H12C 109.5
H12B C12 H12C 109.5
C14 C13 C17 119.3(4)
C14 C13 H13 120.4
C17 C13 H13 120.4
N4 C14 C13 123.8(4)
N4 C14 H14 118.1
C13 C14 H14 118.1
N4 C15 C16 123.3(4)
N4 C15 H15 118.3
C16 C15 H15 118.3
C17 C16 C15 118.8(4)
C17 C16 H16 120.6
C15 C16 H16 120.6
C16 C17 C13 117.5(4)
C16 C17 C18 121.1(4)
C13 C17 C18 121.3(4)
N6 C18 N5 107.9(5)
N6 C18 C17 126.6(5)
N5 C18 C17 125.4(5)
C20 C19 C22 115.1(9)
C20 C19 N5 106.3(7)
C22 C19 N5 104.2(4)
C20 C19 C21 121.5(11)
C22 C19 C21 107.8(7)
N5 C19 C21 99.3(7)
C19 C20 H20A 109.5
C19 C20 H20B 109.5
H20A C20 H20B 109.5
C19 C20 H20C 109.5
H20A C20 H20C 109.5
H20B C20 H20C 109.5
C19 C21 H21B 108.0
C19 C21 H21C 114.5
H21B C21 H21C 109.5
C19 C21 H21A 105.8
H21B C21 H21A 109.5
H21C C21 H21A 109.5
C23 C22 C19 119.8(9)
C23 C22 N6 108.0(8)
C19 C22 N6 101.8(5)
C23 C22 C24 107.2(11)
C19 C22 C24 114.1(8)
N6 C22 C24 104.6(7)
C22 C23 H23C 106.1
C22 C23 H23B 113.3
H23C C23 H23B 109.5
C22 C23 H23A 109.0
H23C C23 H23A 109.5
H23B C23 H23A 109.5
C22 C24 H24C 109.5
C22 C24 H24B 109.5
H24C C24 H24B 109.5
C22 C24 H24A 109.5
H24C C24 H24A 109.5
H24B C24 H24A 109.5
O9 C25 O8 128.1(4)
O9 C25 C26 116.2(3)
O8 C25 C26 115.7(4)
N7 C26 C27 121.5(3)
N7 C26 C25 115.9(3)
C27 C26 C25 122.6(3)
C26 C27 C28 119.5(3)
C26 C27 H27 120.2
C28 C27 H27 120.2
O7 C28 C27 122.4(3)
O7 C28 C29 119.1(4)
C27 C28 C29 118.5(4)
C30 C29 C28 119.0(4)
C30 C29 H29 120.5
C28 C29 H29 120.5
N7 C30 C29 122.0(3)
N7 C30 C31 115.2(3)
C29 C30 C31 122.9(3)
O6 C31 O5 126.3(4)
O6 C31 C30 115.8(4)
O5 C31 C30 117.9(3)

loop_
_geom_bond_atom_site_label_1
_geom_bond_atom_site_label_2
_geom_bond_distance
Cu1 O10 1.992(3)
Cu1 N7 2.016(3)
Cu1 N1 2.029(4)
Cu1 N4 2.036(4)
Cu1 O9 2.338(3)
Cu1 O5 2.407(3)
O1 N3 1.302(9)
O2 N2 1.249(7)
O3 N5 1.268(6)
O4 N6 1.297(6)
O5 C31 1.240(5)
O6 C31 1.237(5)
O7 C28 1.345(5)
O7 H7 0.8200
O8 C25 1.250(5)
O9 C25 1.241(5)
O10 H10A 0.8508
O10 H10B 0.8571
N1 C2 1.340(6)
N1 C3 1.351(7)
N2 C6 1.334(8)
N2 C10 1.512(9)
N3 C6 1.321(8)
N3 C7 1.505(9)
N4 C15 1.330(6)
N4 C14 1.342(6)
N5 C18 1.349(7)
N5 C19 1.506(7)
N6 C18 1.332(7)
N6 C22 1.503(8)
N7 C26 1.340(5)
N7 C30 1.343(5)
C1 C2 1.377(7)
C1 C5 1.383(7)
C1 H1 0.9300
C2 H2 0.9300
C3 C4 1.372(8)
C3 H3 0.9300
C4 C5 1.385(8)
C4 H4 0.9300
C5 C6 1.472(8)
C7 C9 1.468(11)
C7 C10 1.479(12)
C7 C8 1.544(13)
C8 H8A 0.9600
C8 H8B 0.9600
C8 H8C 0.9600
C9 H9C 0.9600
C9 H9A 0.9600
C9 H9B 0.9600
C10 C11 1.480(10)
C10 C12 1.665(13)
C11 H11C 0.9600
C11 H11B 0.9600
C11 H11A 0.9600
C12 H12A 0.9600
C12 H12B 0.9600
C12 H12C 0.9600
C13 C14 1.352(7)
C13 C17 1.404(7)
C13 H13 0.9300
C14 H14 0.9300
C15 C16 1.388(7)
C15 H15 0.9300
C16 C17 1.386(7)
C16 H16 0.9300
C17 C18 1.453(7)
C19 C20 1.412(15)
C19 C22 1.488(9)
C19 C21 1.613(15)
C20 H20A 0.9600
C20 H20B 0.9600
C20 H20C 0.9600
C21 H21B 0.9601
C21 H21C 0.9600
C21 H21A 0.9600
C22 C23 1.417(14)
C22 C24 1.548(14)
C23 H23C 0.9599
C23 H23B 0.9600
C23 H23A 0.9599
C24 H24C 0.9600
C24 H24B 0.9600
C24 H24A 0.9600
C25 C26 1.520(5)
C26 C27 1.382(5)
C27 C28 1.385(6)
C27 H27 0.9300
C28 C29 1.392(6)
C29 C30 1.378(5)
C29 H29 0.9300
C30 C31 1.514(5)

loop_
_geom_torsion_atom_site_label_1
_geom_torsion_atom_site_label_2
_geom_torsion_atom_site_label_3
_geom_torsion_atom_site_label_4
_geom_torsion
O10 Cu1 O5 C31 -161.3(3)
N7 Cu1 O5 C31 15.3(3)
N1 Cu1 O5 C31 108.3(3)
N4 Cu1 O5 C31 -75.6(3)
O9 Cu1 O5 C31 17.9(4)
O10 Cu1 O9 C25 -173.2(3)
N7 Cu1 O9 C25 10.2(3)
N1 Cu1 O9 C25 -84.1(3)
N4 Cu1 O9 C25 98.7(3)
O5 Cu1 O9 C25 7.6(4)
O10 Cu1 N1 C2 69.0(4)
N7 Cu1 N1 C2 -112.2(3)
N4 Cu1 N1 C2 100(2)
O9 Cu1 N1 C2 -37.4(3)
O5 Cu1 N1 C2 173.6(3)
O10 Cu1 N1 C3 -109.4(4)
N7 Cu1 N1 C3 69.5(4)
N4 Cu1 N1 C3 -78(2)
O9 Cu1 N1 C3 144.3(4)
O5 Cu1 N1 C3 -4.7(4)
O10 Cu1 N4 C15 -106.1(4)
N7 Cu1 N4 C15 75.0(4)
N1 Cu1 N4 C15 -137(2)
O9 Cu1 N4 C15 0.1(4)
O5 Cu1 N4 C15 149.0(4)
O10 Cu1 N4 C14 70.7(3)
N7 Cu1 N4 C14 -108.3(3)
N1 Cu1 N4 C14 40(2)
O9 Cu1 N4 C14 176.9(3)
O5 Cu1 N4 C14 -34.2(3)
O10 Cu1 N7 C26 -117(2)
N1 Cu1 N7 C26 82.3(3)
N4 Cu1 N7 C26 -99.8(3)
O9 Cu1 N7 C26 -4.6(3)
O5 Cu1 N7 C26 174.0(4)
O10 Cu1 N7 C30 60(3)
N1 Cu1 N7 C30 -100.4(3)
N4 Cu1 N7 C30 77.5(3)
O9 Cu1 N7 C30 172.7(3)
O5 Cu1 N7 C30 -8.6(3)
C3 N1 C2 C1 1.1(7)
Cu1 N1 C2 C1 -177.3(4)
C5 C1 C2 N1 -0.4(8)
C2 N1 C3 C4 -2.0(7)
Cu1 N1 C3 C4 176.4(4)
N1 C3 C4 C5 2.1(8)
C2 C1 C5 C4 0.5(8)
C2 C1 C5 C6 -179.7(5)
C3 C4 C5 C1 -1.3(8)
C3 C4 C5 C6 178.9(5)
O1 N3 C6 N2 -167.6(10)
C7 N3 C6 N2 -5.1(10)
O1 N3 C6 C5 7.6(15)
C7 N3 C6 C5 170.1(7)
O2 N2 C6 N3 176.7(8)
C10 N2 C6 N3 -13.8(8)
O2 N2 C6 C5 1.6(11)
C10 N2 C6 C5 171.0(6)
C1 C5 C6 N3 -153.9(7)
C4 C5 C6 N3 26.0(10)
C1 C5 C6 N2 20.6(9)
C4 C5 C6 N2 -159.6(6)
O1 N3 C7 C9 -46.9(14)
C6 N3 C7 C9 148.7(9)
O1 N3 C7 C10 -174.3(10)
C6 N3 C7 C10 21.4(10)
O1 N3 C7 C8 75.6(12)
C6 N3 C7 C8 -88.7(10)
C9 C7 C10 C11 88.8(12)
N3 C7 C10 C11 -151.1(8)
C8 C7 C10 C11 -39.6(11)
C9 C7 C10 N2 -146.7(7)
N3 C7 C10 N2 -26.6(8)
C8 C7 C10 N2 84.8(7)
C9 C7 C10 C12 -35.4(9)
N3 C7 C10 C12 84.7(8)
C8 C7 C10 C12 -163.8(7)
O2 N2 C10 C7 -163.4(8)
C6 N2 C10 C7 27.1(9)
O2 N2 C10 C11 -30.2(11)
C6 N2 C10 C11 160.3(7)
O2 N2 C10 C12 86.0(9)
C6 N2 C10 C12 -83.5(8)
C15 N4 C14 C13 -0.4(7)
Cu1 N4 C14 C13 -177.4(4)
C17 C13 C14 N4 0.5(8)
C14 N4 C15 C16 1.3(8)
Cu1 N4 C15 C16 178.2(4)
N4 C15 C16 C17 -2.3(8)
C15 C16 C17 C13 2.2(7)
C15 C16 C17 C18 -173.5(5)
C14 C13 C17 C16 -1.4(7)
C14 C13 C17 C18 174.3(5)
O4 N6 C18 N5 -179.4(6)
C22 N6 C18 N5 4.1(7)
O4 N6 C18 C17 3.1(10)
C22 N6 C18 C17 -173.3(5)
O3 N5 C18 N6 176.2(6)
C19 N5 C18 N6 -2.0(7)
O3 N5 C18 C17 -6.3(10)
C19 N5 C18 C17 175.5(5)
C16 C17 C18 N6 155.5(6)
C13 C17 C18 N6 -20.0(9)
C16 C17 C18 N5 -21.5(8)
C13 C17 C18 N5 162.9(5)
O3 N5 C19 C20 59.0(11)
C18 N5 C19 C20 -122.7(9)
O3 N5 C19 C22 -179.0(6)
C18 N5 C19 C22 -0.7(7)
O3 N5 C19 C21 -67.8(9)
C18 N5 C19 C21 110.5(8)
C20 C19 C22 C23 -122.3(12)
N5 C19 C22 C23 121.7(10)
C21 C19 C22 C23 16.8(12)
C20 C19 C22 N6 118.8(9)
N5 C19 C22 N6 2.8(7)
C21 C19 C22 N6 -102.1(7)
C20 C19 C22 C24 6.8(13)
N5 C19 C22 C24 -109.3(9)
C21 C19 C22 C24 145.9(10)
O4 N6 C22 C23 51.8(11)
C18 N6 C22 C23 -131.4(9)
O4 N6 C22 C19 178.9(6)
C18 N6 C22 C19 -4.4(7)
O4 N6 C22 C24 -62.0(9)
C18 N6 C22 C24 114.7(8)
Cu1 O9 C25 O8 167.7(4)
Cu1 O9 C25 C26 -13.3(5)
C30 N7 C26 C27 4.4(7)
Cu1 N7 C26 C27 -178.2(4)
C30 N7 C26 C25 -177.8(4)
Cu1 N7 C26 C25 -0.4(5)
O9 C25 C26 N7 10.3(6)
O8 C25 C26 N7 -170.6(4)
O9 C25 C26 C27 -171.9(5)
O8 C25 C26 C27 7.2(7)
N7 C26 C27 C28 -3.4(8)
C25 C26 C27 C28 178.9(5)
C26 C27 C28 O7 177.3(5)
C26 C27 C28 C29 0.1(8)
O7 C28 C29 C30 -175.1(4)
C27 C28 C29 C30 2.1(7)
C26 N7 C30 C29 -2.0(6)
Cu1 N7 C30 C29 -179.4(3)
C26 N7 C30 C31 179.6(4)
Cu1 N7 C30 C31 2.2(5)
C28 C29 C30 N7 -1.3(6)
C28 C29 C30 C31 177.0(4)
Cu1 O5 C31 O6 160.8(5)
Cu1 O5 C31 C30 -19.0(5)
N7 C30 C31 O6 -166.3(4)
C29 C30 C31 O6 15.3(6)
N7 C30 C31 O5 13.6(6)
C29 C30 C31 O5 -164.8(4)
